data_1560370
loop_
_publ_author_name
'Yang, Jinghui'
'Xia, Yan'

_publ_section_title
;
 Mechanochemical generation of acid-degradable poly(enol ether)s
;
_journal_issue 12
_journal_name_full 'Chemical Science'
_journal_page_first 4389
_journal_page_last 4394
_journal_paper_doi 10.1039/D1SC00001B
_journal_volume 12
_journal_year 2021
_chemical_absolute_configuration ad
_chemical_formula_moiety 'C22 H20 N2 O9'
_chemical_formula_sum 'C22 H20 N2 O9'
_chemical_formula_weight 456.40
_space_group_crystal_system monoclinic
_space_group_IT_number 4
_space_group_name_Hall 'P 2yb'
_space_group_name_H-M_alt 'P 1 21 1'
_atom_sites_solution_hydrogens geom
_atom_sites_solution_primary dual
_audit_creation_date 2020-08-11
_audit_creation_method
;
Olex2 1.2
(compiled 2018.05.29 svn.r3508 for OlexSys, GUI svn.r5506)
;
_audit_update_record
;
2020-08-12 deposited with the CCDC.	2021-02-09 downloaded from the CCDC.
;
_cell_angle_alpha 90
_cell_angle_beta 92.7080(10)
_cell_angle_gamma 90
_cell_formula_units_Z 2
_cell_length_a 6.8601(4)
_cell_length_b 20.5081(11)
_cell_length_c 7.3450(4)
_cell_measurement_reflns_used 9658
_cell_measurement_temperature 100
_cell_measurement_theta_max 80.022
_cell_measurement_theta_min 4.311
_cell_volume 1032.20(10)
_computing_cell_refinement 'SAINT  V8.40A (2019)'
_computing_data_reduction 'SAINT  V8.40A (2019)'
_computing_molecular_graphics 'Olex2 (Dolomanov et al., 2009)'
_computing_publication_material 'Olex2 (Dolomanov et al., 2009)'
_computing_structure_refinement 'XL (Sheldrick, 2008)'
_computing_structure_solution 'XT (Sheldrick, 2015)'
_diffrn_ambient_temperature 100
_diffrn_detector 'Bruker Photon II'
_diffrn_detector_area_resol_mean 7.3910
_diffrn_detector_type 'CMOS area detector'
_diffrn_measured_fraction_theta_full 1.000
_diffrn_measured_fraction_theta_max 0.991
_diffrn_measurement_device 'four-circle diffractometer'
_diffrn_measurement_device_type 'D8 Venture'
_diffrn_measurement_method '\w and \f scans'
_diffrn_radiation_collimation 'focusing mirrors'
_diffrn_radiation_monochromator 'mirror optics'
_diffrn_radiation_probe x-ray
_diffrn_radiation_type CuK\a
_diffrn_radiation_wavelength 1.54178
_diffrn_reflns_av_R_equivalents 0.0230
_diffrn_reflns_av_unetI/netI 0.0141
_diffrn_reflns_Laue_measured_fraction_full 1.000
_diffrn_reflns_Laue_measured_fraction_max 0.991
_diffrn_reflns_limit_h_max 8
_diffrn_reflns_limit_h_min -8
_diffrn_reflns_limit_k_max 26
_diffrn_reflns_limit_k_min -26
_diffrn_reflns_limit_l_max 9
_diffrn_reflns_limit_l_min -8
_diffrn_reflns_number 56702
_diffrn_reflns_point_group_measured_fraction_full 1.000
_diffrn_reflns_point_group_measured_fraction_max 0.983
_diffrn_reflns_theta_full 67.679
_diffrn_reflns_theta_max 80.238
_diffrn_reflns_theta_min 4.312
_diffrn_source 'microfocus sealed X-ray tube'
_diffrn_source_type 'Incoatec I\ms'
_diffrn_standards_number 0
_exptl_absorpt_coefficient_mu 0.983
_exptl_absorpt_correction_T_max 0.7543
_exptl_absorpt_correction_T_min 0.6213
_exptl_absorpt_correction_type multi-scan
_exptl_absorpt_process_details
; 
 'SADABS-2016/2 (Bruker,2016/2) was used for absorption correction. 
wR2(int) was 0.1312 before and 0.0429 after correction. 
The Ratio of minimum to maximum transmission is 0.8237. 
The \l/2 correction factor is Not present.'
;
_exptl_crystal_colour 'clear colourless'
_exptl_crystal_colour_lustre clear
_exptl_crystal_colour_primary colourless
_exptl_crystal_density_diffrn 1.468
_exptl_crystal_description block
_exptl_crystal_F_000 476
_exptl_crystal_size_max 0.72
_exptl_crystal_size_mid 0.3
_exptl_crystal_size_min 0.13
_refine_diff_density_max 0.244
_refine_diff_density_min -0.157
_refine_diff_density_rms 0.038
_refine_ls_abs_structure_details
;
 Flack x determined using 2128 quotients [(I+)-(I-)]/[(I+)+(I-)]
 (Parsons, Flack and Wagner, Acta Cryst. B69 (2013) 249-259).
;
_refine_ls_abs_structure_Flack 0.00(5)
_refine_ls_extinction_coef 0.0047(7)
_refine_ls_extinction_expression Fc^*^=kFc[1+0.001xFc^2^\l^3^/sin(2\q)]^-1/4^
_refine_ls_extinction_method 'SHELXL-2018/3 (Sheldrick 2018)'
_refine_ls_goodness_of_fit_ref 1.019
_refine_ls_hydrogen_treatment constr
_refine_ls_matrix_type full
_refine_ls_number_parameters 299
_refine_ls_number_reflns 4448
_refine_ls_number_restraints 1
_refine_ls_restrained_S_all 1.019
_refine_ls_R_factor_all 0.0282
_refine_ls_R_factor_gt 0.0281
_refine_ls_shift/su_max 0.000
_refine_ls_shift/su_mean 0.000
_refine_ls_structure_factor_coef Fsqd
_refine_ls_weighting_details 'w=1/[\s^2^(Fo^2^)+(0.0556P)^2^+0.1350P] where P=(Fo^2^+2Fc^2^)/3'
_refine_ls_weighting_scheme calc
_refine_ls_wR_factor_gt 0.0775
_refine_ls_wR_factor_ref 0.0776
_reflns_Friedel_coverage 0.929
_reflns_Friedel_fraction_full 1.000
_reflns_Friedel_fraction_max 0.975
_reflns_number_gt 4443
_reflns_number_total 4448
_reflns_threshold_expression 'I > 2\s(I)'
_cod_data_source_file d1sc00001b2.cif
_cod_data_source_block cu_jy_05_148_0m_a
_cod_depositor_comments 'Adding full bibliography for 1560370.cif.'
_cod_database_code 1560370
_shelx_space_group_comment
;
The symmetry employed for this shelxl refinement is uniquely defined
by the following loop, which should always be used as a source of
symmetry information in preference to the above space-group names.
They are only intended as comments.
;
_shelx_estimated_absorpt_t_max 0.883
_shelx_estimated_absorpt_t_min 0.538

loop_
_space_group_symop_operation_xyz
'x, y, z'
'-x, y+1/2, -z'

loop_
_atom_site_label
_atom_site_type_symbol
_atom_site_fract_x
_atom_site_fract_y
_atom_site_fract_z
_atom_site_U_iso_or_equiv
_atom_site_adp_type
_atom_site_occupancy
_atom_site_site_symmetry_order
_atom_site_calc_flag
_atom_site_refinement_flags_posn
_atom_site_refinement_flags_adp
_atom_site_refinement_flags_occupancy
_atom_site_disorder_assembly
_atom_site_disorder_group
O8 O 0.97032(17) 0.52214(6) 0.91249(16) 0.0243(2) Uani 1 1 d . . . . .
O5 O 0.99836(18) 0.57803(6) 0.51529(18) 0.0280(3) Uani 1 1 d . . . . .
O6 O 0.74051(17) 0.62285(6) 0.64886(16) 0.0253(3) Uani 1 1 d . . . . .
O7 O 1.24111(18) 0.46735(6) 0.83964(18) 0.0297(3) Uani 1 1 d . . . . .
O9 O 1.26535(18) 0.69136(6) 1.13787(17) 0.0292(3) Uani 1 1 d . . . . .
O3 O 0.12449(18) 0.40185(7) 0.21907(19) 0.0334(3) Uani 1 1 d . . . . .
O2 O 0.6243(2) 0.23154(7) 0.45478(19) 0.0366(3) Uani 1 1 d . . . . .
O4 O 0.3734(2) 0.34350(8) 0.1529(3) 0.0474(4) Uani 1 1 d . . . . .
O1 O 0.3821(2) 0.27451(9) 0.5902(2) 0.0466(4) Uani 1 1 d . . . . .
N2 N 0.3009(2) 0.39210(7) 0.2178(2) 0.0265(3) Uani 1 1 d . . . . .
N1 N 0.5542(2) 0.27318(8) 0.5516(2) 0.0299(3) Uani 1 1 d . . . . .
C7 C 0.8252(2) 0.57994(8) 0.5413(2) 0.0212(3) Uani 1 1 d . . . . .
C6 C 0.6813(2) 0.53303(8) 0.4553(2) 0.0206(3) Uani 1 1 d . . . . .
C2 C 0.6315(2) 0.43626(8) 0.2716(2) 0.0228(3) Uani 1 1 d . . . . .
H2 H 0.680684 0.401539 0.201438 0.027 Uiso 1 1 calc R . . . .
C17 C 0.9266(2) 0.42134(7) 0.7655(2) 0.0217(3) Uani 1 1 d . . . . .
C19 C 0.6049(2) 0.37441(9) 0.7282(2) 0.0242(3) Uani 1 1 d . . . . .
H19 H 0.469777 0.374677 0.751183 0.029 Uiso 1 1 calc R . . . .
C16 C 1.0652(2) 0.47188(8) 0.8415(2) 0.0230(3) Uani 1 1 d . . . . .
C11 C 1.1095(2) 0.76833(8) 0.9418(2) 0.0249(3) Uani 1 1 d . . . . .
H11A H 1.073828 0.774335 0.810740 0.030 Uiso 1 1 calc R . . . .
H11B H 1.134278 0.811608 0.998022 0.030 Uiso 1 1 calc R . . . .
C3 C 0.7551(2) 0.48290(8) 0.3498(2) 0.0222(3) Uani 1 1 d . . . . .
H3 H 0.891185 0.480783 0.331615 0.027 Uiso 1 1 calc R . . . .
C18 C 0.7276(2) 0.42340(8) 0.7963(2) 0.0228(3) Uani 1 1 d . . . . .
H18 H 0.675927 0.458358 0.863897 0.027 Uiso 1 1 calc R . . . .
C14 C 0.9594(2) 0.62507(8) 1.0604(2) 0.0238(3) Uani 1 1 d . . . . .
H14 H 0.867710 0.603155 1.142769 0.029 Uiso 1 1 calc R . . . .
C4 C 0.3551(2) 0.49161(8) 0.3998(2) 0.0249(3) Uani 1 1 d . . . . .
H4 H 0.218486 0.494194 0.414719 0.030 Uiso 1 1 calc R . . . .
C21 C 0.8804(2) 0.32282(8) 0.5891(2) 0.0229(3) Uani 1 1 d . . . . .
H21 H 0.930268 0.288969 0.516248 0.027 Uiso 1 1 calc R . . . .
C9 C 0.8436(2) 0.67460(8) 0.9345(2) 0.0234(3) Uani 1 1 d . . . . .
H9 H 0.702453 0.673977 0.962999 0.028 Uiso 1 1 calc R . . . .
C20 C 0.6844(2) 0.32506(8) 0.6259(2) 0.0236(3) Uani 1 1 d . . . . .
C22 C 1.0020(3) 0.37123(8) 0.6613(2) 0.0232(3) Uani 1 1 d . . . . .
H22 H 1.137468 0.370278 0.639788 0.028 Uiso 1 1 calc R . . . .
C12 C 1.2876(3) 0.72464(8) 0.9677(2) 0.0276(3) Uani 1 1 d . . . . .
H12A H 1.293079 0.692977 0.866360 0.033 Uiso 1 1 calc R . . . .
H12B H 1.408729 0.750924 0.972381 0.033 Uiso 1 1 calc R . . . .
C1 C 0.4333(2) 0.44191(8) 0.2989(2) 0.0224(3) Uani 1 1 d . . . . .
C5 C 0.4819(2) 0.53789(8) 0.4792(2) 0.0239(3) Uani 1 1 d . . . . .
H5 H 0.432238 0.572561 0.549155 0.029 Uiso 1 1 calc R . . . .
C10 C 0.9486(2) 0.73239(8) 1.0372(2) 0.0244(3) Uani 1 1 d . . . . .
H10 H 0.858779 0.761665 1.102689 0.029 Uiso 1 1 calc R . . . .
C13 C 1.0622(2) 0.68311(8) 1.1631(2) 0.0250(3) Uani 1 1 d . . . . .
H13 H 1.027811 0.686364 1.293625 0.030 Uiso 1 1 calc R . . . .
C15 C 1.0937(2) 0.57500(8) 0.9839(2) 0.0257(3) Uani 1 1 d . . . . .
H15A H 1.168933 0.594301 0.885546 0.031 Uiso 1 1 calc R . . . .
H15B H 1.186596 0.558602 1.080554 0.031 Uiso 1 1 calc R . . . .
C8 C 0.8628(2) 0.67438(8) 0.7305(2) 0.0250(3) Uani 1 1 d . . . . .
H8A H 0.821868 0.717156 0.679202 0.030 Uiso 1 1 calc R . . . .
H8B H 1.000668 0.666951 0.702102 0.030 Uiso 1 1 calc R . . . .

loop_
_atom_site_aniso_label
_atom_site_aniso_U_11
_atom_site_aniso_U_22
_atom_site_aniso_U_33
_atom_site_aniso_U_23
_atom_site_aniso_U_13
_atom_site_aniso_U_12
O8 0.0270(6) 0.0177(5) 0.0282(5) -0.0009(4) 0.0014(4) 0.0001(4)
O5 0.0237(5) 0.0302(6) 0.0303(6) -0.0049(5) 0.0029(4) -0.0029(4)
O6 0.0243(6) 0.0241(6) 0.0273(6) -0.0071(5) -0.0028(5) 0.0013(4)
O7 0.0252(6) 0.0259(6) 0.0382(7) -0.0013(5) 0.0034(5) 0.0000(5)
O9 0.0315(6) 0.0265(6) 0.0288(6) 0.0038(5) -0.0056(5) -0.0018(5)
O3 0.0213(6) 0.0399(7) 0.0391(7) -0.0105(6) 0.0025(5) -0.0039(5)
O2 0.0386(7) 0.0386(7) 0.0326(7) -0.0157(6) 0.0029(5) -0.0034(6)
O4 0.0325(7) 0.0344(7) 0.0749(11) -0.0272(7) -0.0010(7) 0.0005(6)
O1 0.0261(7) 0.0553(9) 0.0585(10) -0.0256(8) 0.0019(6) -0.0048(6)
N2 0.0245(7) 0.0268(7) 0.0281(7) -0.0046(6) 0.0000(5) -0.0013(6)
N1 0.0284(7) 0.0343(8) 0.0267(7) -0.0083(6) -0.0013(5) -0.0004(6)
C7 0.0235(7) 0.0210(7) 0.0190(7) 0.0016(5) -0.0013(5) 0.0015(6)
C6 0.0237(7) 0.0203(7) 0.0176(7) 0.0017(5) -0.0006(5) 0.0012(6)
C2 0.0244(8) 0.0234(8) 0.0205(7) -0.0010(6) 0.0014(6) 0.0027(6)
C17 0.0270(8) 0.0186(7) 0.0195(6) 0.0032(6) 0.0013(5) 0.0025(6)
C19 0.0226(7) 0.0283(8) 0.0218(7) -0.0002(6) 0.0006(6) 0.0039(6)
C16 0.0271(8) 0.0194(7) 0.0225(7) 0.0035(6) 0.0020(6) 0.0017(6)
C11 0.0331(8) 0.0191(7) 0.0223(7) 0.0002(6) -0.0014(6) -0.0037(6)
C3 0.0206(7) 0.0249(8) 0.0213(7) 0.0003(6) 0.0008(5) 0.0014(6)
C18 0.0265(8) 0.0218(7) 0.0200(7) 0.0019(6) 0.0019(6) 0.0049(6)
C14 0.0295(8) 0.0202(7) 0.0219(7) 0.0006(6) 0.0016(6) -0.0034(6)
C4 0.0197(7) 0.0296(8) 0.0255(7) -0.0033(6) 0.0005(6) 0.0019(6)
C21 0.0276(8) 0.0222(7) 0.0189(7) 0.0005(6) 0.0022(6) 0.0040(6)
C9 0.0233(7) 0.0212(7) 0.0257(7) -0.0027(6) 0.0003(6) 0.0009(6)
C20 0.0253(7) 0.0250(7) 0.0202(7) -0.0010(6) -0.0022(6) 0.0006(6)
C22 0.0256(8) 0.0221(7) 0.0221(7) 0.0029(6) 0.0023(6) 0.0029(6)
C12 0.0284(8) 0.0237(8) 0.0307(8) 0.0013(6) 0.0026(6) -0.0040(6)
C1 0.0237(8) 0.0225(7) 0.0208(7) 0.0003(6) -0.0015(6) -0.0004(6)
C5 0.0236(7) 0.0248(8) 0.0233(7) -0.0040(6) -0.0003(6) 0.0041(6)
C10 0.0293(8) 0.0202(7) 0.0234(7) -0.0029(6) 0.0003(6) 0.0004(6)
C13 0.0323(8) 0.0225(8) 0.0202(7) 0.0001(6) 0.0002(6) -0.0045(6)
C15 0.0280(8) 0.0191(7) 0.0296(8) 0.0006(6) -0.0025(6) -0.0016(6)
C8 0.0288(8) 0.0201(7) 0.0254(7) -0.0019(6) -0.0057(6) -0.0005(6)

loop_
_atom_type_symbol
_atom_type_description
_atom_type_scat_dispersion_real
_atom_type_scat_dispersion_imag
_atom_type_scat_source
C C 0.0181 0.0091 'International Tables Vol C Tables 4.2.6.8 and 6.1.1.4'
H H 0.0000 0.0000 'International Tables Vol C Tables 4.2.6.8 and 6.1.1.4'
N N 0.0311 0.0180 'International Tables Vol C Tables 4.2.6.8 and 6.1.1.4'
O O 0.0492 0.0322 'International Tables Vol C Tables 4.2.6.8 and 6.1.1.4'

loop_
_geom_angle_atom_site_label_1
_geom_angle_atom_site_label_2
_geom_angle_atom_site_label_3
_geom_angle
_geom_angle_site_symmetry_1
_geom_angle_site_symmetry_3
_geom_angle_publ_flag
C16 O8 C15 115.34(13) . . ?
C7 O6 C8 117.56(13) . . ?
C13 O9 C12 108.29(12) . . ?
O3 N2 C1 118.24(14) . . ?
O4 N2 O3 123.78(15) . . ?
O4 N2 C1 117.98(14) . . ?
O2 N1 O1 123.94(16) . . ?
O2 N1 C20 118.04(14) . . ?
O1 N1 C20 118.01(15) . . ?
O5 C7 O6 124.89(15) . . ?
O5 C7 C6 122.98(14) . . ?
O6 C7 C6 112.13(13) . . ?
C3 C6 C7 117.23(14) . . ?
C5 C6 C7 122.27(14) . . ?
C5 C6 C3 120.50(15) . . ?
C3 C2 H2 121.1 . . ?
C3 C2 C1 117.82(15) . . ?
C1 C2 H2 121.1 . . ?
C18 C17 C16 121.85(14) . . ?
C18 C17 C22 120.15(15) . . ?
C22 C17 C16 118.00(14) . . ?
C18 C19 H19 120.8 . . ?
C20 C19 H19 120.8 . . ?
C20 C19 C18 118.42(15) . . ?
O8 C16 C17 111.51(14) . . ?
O7 C16 O8 124.54(15) . . ?
O7 C16 C17 123.94(15) . . ?
H11A C11 H11B 108.9 . . ?
C12 C11 H11A 110.8 . . ?
C12 C11 H11B 110.8 . . ?
C12 C11 C10 104.62(13) . . ?
C10 C11 H11A 110.8 . . ?
C10 C11 H11B 110.8 . . ?
C6 C3 H3 119.8 . . ?
C2 C3 C6 120.48(14) . . ?
C2 C3 H3 119.8 . . ?
C17 C18 H18 120.0 . . ?
C19 C18 C17 120.05(15) . . ?
C19 C18 H18 120.0 . . ?
C9 C14 H14 109.4 . . ?
C13 C14 H14 109.4 . . ?
C13 C14 C9 89.75(11) . . ?
C15 C14 H14 109.4 . . ?
C15 C14 C9 121.68(13) . . ?
C15 C14 C13 115.49(14) . . ?
C1 C4 H4 120.8 . . ?
C1 C4 C5 118.33(14) . . ?
C5 C4 H4 120.8 . . ?
C20 C21 H21 120.9 . . ?
C20 C21 C22 118.29(15) . . ?
C22 C21 H21 120.9 . . ?
C14 C9 H9 109.8 . . ?
C10 C9 C14 89.87(12) . . ?
C10 C9 H9 109.8 . . ?
C8 C9 C14 121.22(13) . . ?
C8 C9 H9 109.8 . . ?
C8 C9 C10 114.90(13) . . ?
C19 C20 N1 118.66(14) . . ?
C21 C20 N1 118.65(14) . . ?
C21 C20 C19 122.68(16) . . ?
C17 C22 H22 119.8 . . ?
C21 C22 C17 120.36(15) . . ?
C21 C22 H22 119.8 . . ?
O9 C12 C11 105.73(14) . . ?
O9 C12 H12A 110.6 . . ?
O9 C12 H12B 110.6 . . ?
C11 C12 H12A 110.6 . . ?
C11 C12 H12B 110.6 . . ?
H12A C12 H12B 108.7 . . ?
C2 C1 N2 118.19(14) . . ?
C4 C1 N2 118.68(14) . . ?
C4 C1 C2 123.12(15) . . ?
C6 C5 C4 119.73(14) . . ?
C6 C5 H5 120.1 . . ?
C4 C5 H5 120.1 . . ?
C11 C10 C9 118.21(13) . . ?
C11 C10 H10 114.0 . . ?
C11 C10 C13 103.56(13) . . ?
C9 C10 H10 114.0 . . ?
C13 C10 C9 90.04(12) . . ?
C13 C10 H10 114.0 . . ?
O9 C13 C14 116.74(13) . . ?
O9 C13 C10 108.12(13) . . ?
O9 C13 H13 113.1 . . ?
C14 C13 H13 113.1 . . ?
C10 C13 C14 90.34(12) . . ?
C10 C13 H13 113.1 . . ?
O8 C15 C14 106.62(13) . . ?
O8 C15 H15A 110.4 . . ?
O8 C15 H15B 110.4 . . ?
C14 C15 H15A 110.4 . . ?
C14 C15 H15B 110.4 . . ?
H15A C15 H15B 108.6 . . ?
O6 C8 C9 109.52(13) . . ?
O6 C8 H8A 109.8 . . ?
O6 C8 H8B 109.8 . . ?
C9 C8 H8A 109.8 . . ?
C9 C8 H8B 109.8 . . ?
H8A C8 H8B 108.2 . . ?

loop_
_geom_bond_atom_site_label_1
_geom_bond_atom_site_label_2
_geom_bond_distance
_geom_bond_site_symmetry_2
_geom_bond_publ_flag
O8 C16 1.338(2) . ?
O8 C15 1.4578(19) . ?
O5 C7 1.213(2) . ?
O6 C7 1.334(2) . ?
O6 C8 1.4602(19) . ?
O7 C16 1.211(2) . ?
O9 C12 1.438(2) . ?
O9 C13 1.425(2) . ?
O3 N2 1.2268(19) . ?
O2 N1 1.224(2) . ?
O4 N2 1.221(2) . ?
O1 N1 1.228(2) . ?
N2 C1 1.474(2) . ?
N1 C20 1.477(2) . ?
C7 C6 1.497(2) . ?
C6 C3 1.397(2) . ?
C6 C5 1.390(2) . ?
C2 H2 0.9500 . ?
C2 C3 1.385(2) . ?
C2 C1 1.389(2) . ?
C17 C16 1.497(2) . ?
C17 C18 1.396(2) . ?
C17 C22 1.395(2) . ?
C19 H19 0.9500 . ?
C19 C18 1.388(2) . ?
C19 C20 1.387(2) . ?
C11 H11A 0.9900 . ?
C11 H11B 0.9900 . ?
C11 C12 1.519(2) . ?
C11 C10 1.525(2) . ?
C3 H3 0.9500 . ?
C18 H18 0.9500 . ?
C14 H14 1.0000 . ?
C14 C9 1.565(2) . ?
C14 C13 1.560(2) . ?
C14 C15 1.506(2) . ?
C4 H4 0.9500 . ?
C4 C1 1.383(2) . ?
C4 C5 1.396(2) . ?
C21 H21 0.9500 . ?
C21 C20 1.385(2) . ?
C21 C22 1.386(2) . ?
C9 H9 1.0000 . ?
C9 C10 1.562(2) . ?
C9 C8 1.511(2) . ?
C22 H22 0.9500 . ?
C12 H12A 0.9900 . ?
C12 H12B 0.9900 . ?
C5 H5 0.9500 . ?
C10 H10 1.0000 . ?
C10 C13 1.554(2) . ?
C13 H13 1.0000 . ?
C15 H15A 0.9900 . ?
C15 H15B 0.9900 . ?
C8 H8A 0.9900 . ?
C8 H8B 0.9900 . ?
